data_1549213
loop_
_publ_author_name
'Kiriratnikom, Jiraya'
'Chotchatchawankul, Sucheewin'
'Haesuwannakij, Setsiri'
'Kiatisevi, Supavadee'
'Phomphrai, Khamphee'

_publ_section_title
;
 Synthesis and characterization of neutral and cationic aluminum complexes
 supported by a furfuryl-containing aminophenolate ligand for ring-opening
 polymerization of \e-caprolactone
;
_journal_issue 11
_journal_name_full 'New Journal of Chemistry'
_journal_page_first 8374
_journal_paper_doi 10.1039/C8NJ00937F
_journal_volume 42
_journal_year 2018
_chemical_formula_sum 'C26 H35 Al Cl N O3'
_chemical_formula_weight 471.98
_space_group_crystal_system monoclinic
_space_group_IT_number 14
_space_group_name_Hall '-P 2yn'
_space_group_name_H-M_alt 'P 1 21/n 1'
_symmetry_space_group_name_Hall '-P 2yn'
_symmetry_space_group_name_H-M 'P 1 21/n 1'
_atom_sites_solution_hydrogens geom
_atom_sites_solution_primary dual
_audit_update_record
;
2018-03-20 deposited with the CCDC.
2018-04-04 downloaded from the CCDC.
;
_cell_angle_alpha 90
_cell_angle_beta 112.398(4)
_cell_angle_gamma 90
_cell_formula_units_Z 8
_cell_length_a 21.164(3)
_cell_length_b 10.0463(13)
_cell_length_c 26.332(3)
_cell_measurement_reflns_used 9689
_cell_measurement_temperature 133
_cell_measurement_theta_max 27.5367
_cell_measurement_theta_min 2.2874
_cell_volume 5176.3(12)
_computing_cell_refinement 'SAINT V8.34A (Bruker AXS Inc., 2013)'
_computing_data_collection 'APEX3 v2015.5-2 (Bruker AXS Inc., 2015)'
_computing_data_reduction 'SAINT V8.34A (Bruker AXS Inc., 2013)'
_computing_molecular_graphics 'shelXle (C.B. Huebschle, rev 717)'
_computing_publication_material 'Bruker SHELXL (Bruker AXS Inc., 2015)'
_computing_structure_refinement 'XL (Sheldrick, 2008)'
_computing_structure_solution 'ShelXT (Sheldrick, 2015)'
_diffrn_ambient_temperature 133
_diffrn_detector_area_resol_mean 10.4167
_diffrn_measured_fraction_theta_full 0.997
_diffrn_measured_fraction_theta_max 0.997
_diffrn_measurement_device_type 'Bruker D8 venture'
_diffrn_measurement_method '\f and \w scans'
_diffrn_radiation_type 'Mo K\a'
_diffrn_radiation_wavelength 0.71073
_diffrn_reflns_av_R_equivalents 0.0812
_diffrn_reflns_av_unetI/netI 0.0374
_diffrn_reflns_limit_h_max 27
_diffrn_reflns_limit_h_min -27
_diffrn_reflns_limit_k_max 12
_diffrn_reflns_limit_k_min -12
_diffrn_reflns_limit_l_max 32
_diffrn_reflns_limit_l_min -33
_diffrn_reflns_number 173047
_diffrn_reflns_theta_full 27.10
_diffrn_reflns_theta_max 27.10
_diffrn_reflns_theta_min 2.19
_diffrn_source 'microfocus sealed x-ray tube'
_diffrn_source_type 'Incoatec I\mus'
_exptl_absorpt_coefficient_mu 0.208
_exptl_absorpt_correction_T_max 0.74
_exptl_absorpt_correction_T_min 0.65
_exptl_absorpt_correction_type multi-scan
_exptl_absorpt_process_details
;
SADABS-2014/5 - Bruker AXS area detector scaling and absorption correction
;
_exptl_crystal_colour 'clear light colourless'
_exptl_crystal_density_diffrn 1.211
_exptl_crystal_density_method 'not measured'
_exptl_crystal_description rectangle
_exptl_crystal_F_000 2016
_exptl_crystal_size_max 0.423
_exptl_crystal_size_mid 0.263
_exptl_crystal_size_min 0.098
_refine_diff_density_max 0.478
_refine_diff_density_min -0.677
_refine_ls_extinction_method none
_refine_ls_goodness_of_fit_ref 1.054
_refine_ls_hydrogen_treatment constr
_refine_ls_matrix_type full
_refine_ls_number_parameters 595
_refine_ls_number_reflns 11382
_refine_ls_number_restraints 72
_refine_ls_restrained_S_all 1.070
_refine_ls_R_factor_all 0.0758
_refine_ls_R_factor_gt 0.0524
_refine_ls_shift/su_max 0.001
_refine_ls_shift/su_mean 0.000
_refine_ls_structure_factor_coef Fsqd
_refine_ls_weighting_details 'w=1/[\s^2^(Fo^2^)+(0.0495P)^2^+6.3558P] where P=(Fo^2^+2Fc^2^)/3'
_refine_ls_weighting_scheme calc
_refine_ls_wR_factor_gt 0.1235
_refine_ls_wR_factor_ref 0.1362
_reflns_number_gt 8703
_reflns_number_total 11382
_reflns_threshold_expression 'I > 2\s(I)'
_cod_data_source_file c8nj00937f2.cif
_cod_data_source_block "'complex2_LAlMeCl'"
_cod_depositor_comments
;
The following automatic conversions were performed:

'_exptl_absorpt_correction_type' value 'Multi-Scan' changed to
'multi-scan' according to
/home/data/users/saulius/crontab/automatic-downloads/rss-feeds/RSC/lib/dictionaries/cif_core.dic
dictionary named 'cif_core.dic' version 2.4.2 from 2011-04-26.

Automatic conversion script
Id: cif_fix_values 4973 2017-02-22 13:04:09Z antanas 

 Adding full bibliography for 1549211--1549214.cif.
;
_cod_original_cell_volume 5176.3(11)
_cod_database_code 1549213

loop_
_space_group_symop_operation_xyz
'x, y, z'
'-x+1/2, y+1/2, -z+1/2'
'-x, -y, -z'
'x-1/2, -y-1/2, z-1/2'

loop_
_atom_site_type_symbol
_atom_site_label
_atom_site_fract_x
_atom_site_fract_y
_atom_site_fract_z
_atom_site_U_iso_or_equiv
_atom_site_adp_type
_atom_site_calc_flag
_atom_site_refinement_flags_adp
_atom_site_refinement_flags_occupancy
_atom_site_refinement_flags_posn
_atom_site_occupancy
_atom_site_disorder_assembly
_atom_site_disorder_group
Cl Cl1A 0.44326(4) 0.58087(9) 0.74799(3) 0.02863(19) Uani d U P D 0.858(2) A 1
Al Al1 0.36550(3) 0.61097(7) 0.66827(3) 0.01985(15) Uani d U . D 1.0 . .
O O1 0.34687(8) 0.45724(16) 0.63635(6) 0.0253(4) Uani d . . . 1.0 . .
O O2 0.14092(8) 0.78903(15) 0.66585(6) 0.0238(3) Uani d . . . 1.0 . .
O O3 0.27691(7) 0.95047(14) 0.69489(6) 0.0203(3) Uani d . . . 1.0 . .
N N1A 0.27891(8) 0.63680(16) 0.68120(7) 0.0145(3) Uani d . . . 1.0 . .
C C26A 0.38270(18) 0.7560(3) 0.62537(15) 0.02863(19) Uani d U P D 0.858(2) A 1
H H26A 0.420462 0.811162 0.649379 0.043 Uiso calc . P GR 0.858(2) A 1
H H26B 0.341477 0.810718 0.609421 0.043 Uiso calc . P GR 0.858(2) A 1
H H26C 0.394751 0.71862 0.595875 0.043 Uiso calc . P GR 0.858(2) A 1
C C1 0.29048(10) 0.3804(2) 0.62179(8) 0.0172(4) Uani d . . . 1.0 . .
C C2 0.24335(10) 0.4020(2) 0.64676(8) 0.0152(4) Uani d . . . 1.0 . .
C C3 0.18331(10) 0.3286(2) 0.63067(8) 0.0163(4) Uani d . . . 1.0 . .
H H3 0.151356 0.346126 0.647213 0.02 Uiso calc . . R 1.0 . .
C C4 0.16898(10) 0.2296(2) 0.59068(8) 0.0177(4) Uani d . . . 1.0 . .
C C5 0.21775(11) 0.2072(2) 0.56786(8) 0.0186(4) Uani d . . . 1.0 . .
H H5 0.208947 0.139596 0.540813 0.022 Uiso calc . . R 1.0 . .
C C6 0.27865(10) 0.2786(2) 0.58254(8) 0.0176(4) Uani d . . . 1.0 . .
C C7 0.25929(10) 0.49990(19) 0.69366(8) 0.0148(4) Uani d . . . 1.0 . .
H H7A 0.218729 0.507918 0.70351 0.018 Uiso calc . . R 1.0 . .
H H7B 0.297178 0.463871 0.726045 0.018 Uiso calc . . R 1.0 . .
C C8 0.10069(11) 0.1546(2) 0.57082(9) 0.0226(5) Uani d . . . 1.0 . .
C C9 0.04584(12) 0.2450(3) 0.53113(11) 0.0367(6) Uani d . . . 1.0 . .
H H9A 0.044499 0.329274 0.549445 0.055 Uiso calc . . GR 1.0 . .
H H9B 0.001219 0.201138 0.519778 0.055 Uiso calc . . GR 1.0 . .
H H9C 0.056668 0.262573 0.498727 0.055 Uiso calc . . GR 1.0 . .
C C10 0.08016(13) 0.1208(3) 0.61917(10) 0.0344(6) Uani d . . . 1.0 . .
H H10A 0.115894 0.066211 0.645823 0.052 Uiso calc . . GR 1.0 . .
H H10B 0.037005 0.071248 0.605746 0.052 Uiso calc . . GR 1.0 . .
H H10C 0.074437 0.203174 0.636869 0.052 Uiso calc . . GR 1.0 . .
C C11 0.10463(14) 0.0239(3) 0.54259(13) 0.0437(7) Uani d . . . 1.0 . .
H H11A 0.11088 0.042899 0.508292 0.065 Uiso calc . . GR 1.0 . .
H H11B 0.062193 -0.026268 0.53447 0.065 Uiso calc . . GR 1.0 . .
H H11C 0.143335 -0.028683 0.566875 0.065 Uiso calc . . GR 1.0 . .
C C12 0.33164(11) 0.2465(2) 0.55737(9) 0.0224(5) Uani d . . . 1.0 . .
C C13 0.34151(14) 0.3673(3) 0.52528(10) 0.0322(6) Uani d . . . 1.0 . .
H H13A 0.298663 0.386001 0.494251 0.048 Uiso calc . . GR 1.0 . .
H H13B 0.377529 0.347853 0.511536 0.048 Uiso calc . . GR 1.0 . .
H H13C 0.354612 0.444968 0.549582 0.048 Uiso calc . . GR 1.0 . .
C C14 0.40010(12) 0.2081(3) 0.60309(10) 0.0340(6) Uani d . . . 1.0 . .
H H14A 0.417385 0.283294 0.62829 0.051 Uiso calc . . GR 1.0 . .
H H14B 0.433248 0.185186 0.58674 0.051 Uiso calc . . GR 1.0 . .
H H14C 0.393268 0.131217 0.623354 0.051 Uiso calc . . GR 1.0 . .
C C15 0.30933(14) 0.1283(3) 0.51761(10) 0.0318(6) Uani d . . . 1.0 . .
H H15A 0.30465 0.048831 0.537504 0.048 Uiso calc . . GR 1.0 . .
H H15B 0.343748 0.111967 0.501841 0.048 Uiso calc . . GR 1.0 . .
H H15C 0.265344 0.148444 0.488101 0.048 Uiso calc . . GR 1.0 . .
C C16 0.22280(10) 0.6931(2) 0.63075(8) 0.0179(4) Uani d . . . 1.0 . .
H H16A 0.23559 0.784966 0.62498 0.022 Uiso calc . . R 1.0 . .
H H16B 0.220677 0.639709 0.598535 0.022 Uiso calc . . R 1.0 . .
C C17 0.15335(11) 0.6965(2) 0.63235(8) 0.0193(4) Uani d . . . 1.0 . .
C C18 0.09564(11) 0.6278(2) 0.60465(9) 0.0260(5) Uani d . . . 1.0 . .
H H18 0.090388 0.558363 0.578869 0.031 Uiso calc . . R 1.0 . .
C C19 0.04396(11) 0.6798(2) 0.62160(10) 0.0294(5) Uani d . . . 1.0 . .
H H19 -0.002344 0.651798 0.609252 0.035 Uiso calc . . R 1.0 . .
C C20 0.07348(11) 0.7757(2) 0.65825(10) 0.0281(5) Uani d . . . 1.0 . .
H H20 0.05086 0.827331 0.676453 0.034 Uiso calc . . R 1.0 . .
C C21 0.29074(10) 0.7233(2) 0.73106(8) 0.0161(4) Uani d . . . 1.0 . .
H H21A 0.246659 0.736414 0.735322 0.019 Uiso calc . . R 1.0 . .
H H21B 0.321879 0.676139 0.764146 0.019 Uiso calc . . R 1.0 . .
C C22 0.32047(10) 0.8560(2) 0.72796(8) 0.0173(4) Uani d . . . 1.0 . .
C C23 0.38389(11) 0.9072(2) 0.75259(9) 0.0231(5) Uani d . . . 1.0 . .
H H23 0.423107 0.862567 0.777329 0.028 Uiso calc . . R 1.0 . .
C C24 0.38041(13) 1.0418(2) 0.73412(10) 0.0279(5) Uani d . . . 1.0 . .
H H24 0.416846 1.104186 0.744239 0.034 Uiso calc . . R 1.0 . .
C C25 0.31541(12) 1.0627(2) 0.69961(9) 0.0260(5) Uani d . . . 1.0 . .
H H25 0.298554 1.144144 0.681064 0.031 Uiso calc . . R 1.0 . .
Cl Cl2A 0.55083(4) 0.21113(9) 0.74626(3) 0.02660(18) Uani d U P D 0.855(2) B 1
Al Al2 0.62492(3) 0.24612(6) 0.82711(3) 0.01782(14) Uani d U . D 1.0 . .
O O4 0.64271(7) 0.09420(15) 0.86097(6) 0.0231(3) Uani d . . . 1.0 . .
O O5 0.71872(7) 0.58319(14) 0.80238(6) 0.0201(3) Uani d . . . 1.0 . .
O O6 0.85501(8) 0.41876(16) 0.83933(6) 0.0248(3) Uani d . . . 1.0 . .
N N1B 0.71377(8) 0.26949(16) 0.81717(7) 0.0144(3) Uani d . . . 1.0 . .
C C52A 0.61556(18) 0.3904(4) 0.87724(15) 0.02660(18) Uani d U P D 0.855(2) B 1
H H52A 0.609238 0.476584 0.858502 0.04 Uiso calc . P GR 0.855(2) B 1
H H52B 0.656958 0.393149 0.910837 0.04 Uiso calc . P GR 0.855(2) B 1
H H52C 0.575936 0.371502 0.886695 0.04 Uiso calc . P GR 0.855(2) B 1
C C27 0.69784(10) 0.0138(2) 0.87596(8) 0.0163(4) Uani d . . . 1.0 . .
C C28 0.74722(10) 0.0342(2) 0.85297(8) 0.0163(4) Uani d . . . 1.0 . .
C C29 0.80660(10) -0.0413(2) 0.87076(8) 0.0164(4) Uani d . . . 1.0 . .
H H29 0.840235 -0.024245 0.855876 0.02 Uiso calc . . R 1.0 . .
C C30 0.81824(10) -0.1417(2) 0.90995(8) 0.0176(4) Uani d . . . 1.0 . .
C C31 0.76691(11) -0.1636(2) 0.93020(8) 0.0183(4) Uani d . . . 1.0 . .
H H31 0.773364 -0.232896 0.956252 0.022 Uiso calc . . R 1.0 . .
C C32 0.70665(10) -0.0893(2) 0.91428(8) 0.0179(4) Uani d . . . 1.0 . .
C C33 0.73424(10) 0.1313(2) 0.80631(8) 0.0161(4) Uani d . . . 1.0 . .
H H33A 0.697622 0.095163 0.773126 0.019 Uiso calc . . R 1.0 . .
H H33B 0.776181 0.138363 0.7983 0.019 Uiso calc . . R 1.0 . .
C C34 0.88507(11) -0.2207(2) 0.93008(9) 0.0217(5) Uani d . . . 1.0 . .
C C35 0.94195(13) -0.1335(3) 0.96964(11) 0.0389(6) Uani d . . . 1.0 . .
H H35A 0.946638 -0.05258 0.950608 0.058 Uiso calc . . GR 1.0 . .
H H35B 0.985151 -0.182898 0.982466 0.058 Uiso calc . . GR 1.0 . .
H H35C 0.930472 -0.109363 1.001155 0.058 Uiso calc . . GR 1.0 . .
C C36 0.90465(13) -0.2600(3) 0.88172(10) 0.0317(5) Uani d . . . 1.0 . .
H H36A 0.866908 -0.309378 0.854564 0.048 Uiso calc . . GR 1.0 . .
H H36B 0.945601 -0.316097 0.895021 0.048 Uiso calc . . GR 1.0 . .
H H36C 0.913946 -0.179551 0.864678 0.048 Uiso calc . . GR 1.0 . .
C C37 0.88020(14) -0.3497(2) 0.95961(11) 0.0342(6) Uani d . . . 1.0 . .
H H37A 0.872053 -0.327913 0.992889 0.051 Uiso calc . . GR 1.0 . .
H H37B 0.923068 -0.399469 0.969638 0.051 Uiso calc . . GR 1.0 . .
H H37C 0.842374 -0.40402 0.935177 0.051 Uiso calc . . GR 1.0 . .
C C38 0.65098(11) -0.1209(2) 0.93665(9) 0.0224(5) Uani d . . . 1.0 . .
C C39 0.64148(13) -0.0023(2) 0.97012(10) 0.0290(5) Uani d . . . 1.0 . .
H H39A 0.683773 0.012283 1.002211 0.044 Uiso calc . . GR 1.0 . .
H H39B 0.60407 -0.021438 0.982304 0.044 Uiso calc . . GR 1.0 . .
H H39C 0.630537 0.077802 0.947128 0.044 Uiso calc . . GR 1.0 . .
C C40 0.58322(12) -0.1525(3) 0.88861(10) 0.0313(5) Uani d . . . 1.0 . .
H H40A 0.569864 -0.076528 0.863396 0.047 Uiso calc . . GR 1.0 . .
H H40B 0.54752 -0.169822 0.902932 0.047 Uiso calc . . GR 1.0 . .
H H40C 0.589178 -0.231315 0.868946 0.047 Uiso calc . . GR 1.0 . .
C C41 0.66935(13) -0.2429(2) 0.97479(10) 0.0319(6) Uani d . . . 1.0 . .
H H41A 0.673392 -0.321424 0.954151 0.048 Uiso calc . . GR 1.0 . .
H H41B 0.633426 -0.257917 0.989076 0.048 Uiso calc . . GR 1.0 . .
H H41C 0.712946 -0.227115 1.005445 0.048 Uiso calc . . GR 1.0 . .
C C42 0.76745(10) 0.3252(2) 0.86897(8) 0.0161(4) Uani d . . . 1.0 . .
H H42A 0.75431 0.417492 0.873852 0.019 Uiso calc . . R 1.0 . .
H H42B 0.76677 0.272431 0.900505 0.019 Uiso calc . . R 1.0 . .
C C43 0.83858(11) 0.3273(2) 0.87124(8) 0.0196(4) Uani d . . . 1.0 . .
C C44 0.89505(11) 0.2592(3) 0.90257(10) 0.0285(5) Uani d . . . 1.0 . .
H H44 0.897533 0.190085 0.927872 0.034 Uiso calc . . R 1.0 . .
C C45 0.95037(12) 0.3117(3) 0.89017(11) 0.0350(6) Uani d . . . 1.0 . .
H H45 0.996893 0.285012 0.905984 0.042 Uiso calc . . R 1.0 . .
C C46 0.92375(11) 0.4059(3) 0.85193(11) 0.0309(5) Uani d . . . 1.0 . .
H H46 0.949068 0.456658 0.835761 0.037 Uiso calc . . R 1.0 . .
C C47 0.70600(10) 0.3543(2) 0.76774(8) 0.0166(4) Uani d . . . 1.0 . .
H H47A 0.751445 0.36606 0.765763 0.02 Uiso calc . . R 1.0 . .
H H47B 0.676511 0.306823 0.734108 0.02 Uiso calc . . R 1.0 . .
C C48 0.67612(10) 0.4873(2) 0.76884(8) 0.0169(4) Uani d . . . 1.0 . .
C C49 0.61356(11) 0.5400(2) 0.74185(9) 0.0225(5) Uani d . . . 1.0 . .
H H49 0.57502 0.495524 0.716117 0.027 Uiso calc . . R 1.0 . .
C C50 0.61629(12) 0.6753(2) 0.75931(10) 0.0262(5) Uani d . . . 1.0 . .
H H50 0.580039 0.73823 0.747499 0.031 Uiso calc . . R 1.0 . .
C C51 0.68018(12) 0.6961(2) 0.79571(9) 0.0238(5) Uani d . . . 1.0 . .
H H51 0.696393 0.777794 0.814266 0.029 Uiso calc . . R 1.0 . .
C C52B 0.5449(10) 0.240(3) 0.7562(7) 0.02660(18) Uani d U P D 0.145(2) B 2
H H52D 0.510158 0.180376 0.759605 0.04 Uiso calc . P GR 0.145(2) B 2
H H52E 0.559409 0.207462 0.727282 0.04 Uiso calc . P GR 0.145(2) B 2
H H52F 0.52572 0.329801 0.746769 0.04 Uiso calc . P GR 0.145(2) B 2
Cl Cl2B 0.6017(2) 0.3939(5) 0.86468(17) 0.02660(18) Uani d U P D 0.145(2) B 2
C C26B 0.4484(10) 0.608(3) 0.7366(8) 0.02863(19) Uani d U P D 0.142(2) A 2
H H26D 0.460712 0.699082 0.749955 0.043 Uiso calc . P GR 0.142(2) A 2
H H26E 0.486201 0.567505 0.729215 0.043 Uiso calc . P GR 0.142(2) A 2
H H26F 0.439489 0.55556 0.764588 0.043 Uiso calc . P GR 0.142(2) A 2
Cl Cl1B 0.3657(2) 0.7534(5) 0.61096(18) 0.02863(19) Uani d U P D 0.142(2) A 2

loop_
_atom_site_aniso_label
_atom_site_aniso_U_11
_atom_site_aniso_U_22
_atom_site_aniso_U_33
_atom_site_aniso_U_12
_atom_site_aniso_U_13
_atom_site_aniso_U_23
Cl1A 0.0190(3) 0.0359(4) 0.0282(4) 0.0020(3) 0.0059(3) -0.0025(3)
Al1 0.0185(3) 0.0229(3) 0.0224(3) -0.0041(3) 0.0126(3) -0.0035(3)
O1 0.0217(8) 0.0286(9) 0.0316(9) -0.0062(6) 0.0168(7) -0.0113(7)
O2 0.0216(8) 0.0225(8) 0.0278(8) 0.0008(6) 0.0101(7) -0.0039(7)
O3 0.0265(8) 0.0156(7) 0.0190(7) -0.0018(6) 0.0088(6) -0.0002(6)
N1A 0.0176(8) 0.0136(8) 0.0127(8) -0.0021(6) 0.0061(7) -0.0015(6)
C26A 0.0190(3) 0.0359(4) 0.0282(4) 0.0020(3) 0.0059(3) -0.0025(3)
C1 0.0182(10) 0.0182(10) 0.0161(10) 0.0000(8) 0.0077(8) 0.0004(8)
C2 0.0189(10) 0.0151(10) 0.0128(9) 0.0023(8) 0.0073(8) 0.0003(8)
C3 0.0189(10) 0.0151(10) 0.0164(10) 0.0005(8) 0.0082(8) -0.0008(8)
C4 0.0197(10) 0.0148(10) 0.0162(10) -0.0005(8) 0.0042(8) -0.0006(8)
C5 0.0266(11) 0.0154(10) 0.0137(10) 0.0022(8) 0.0075(8) -0.0017(8)
C6 0.0224(10) 0.0165(10) 0.0154(10) 0.0034(8) 0.0089(8) 0.0011(8)
C7 0.0172(9) 0.0140(10) 0.0158(9) -0.0017(8) 0.0092(8) -0.0001(8)
C8 0.0224(11) 0.0189(11) 0.0237(11) -0.0046(9) 0.0055(9) -0.0057(9)
C9 0.0249(12) 0.0385(15) 0.0359(14) -0.0063(11) -0.0003(10) 0.0036(12)
C10 0.0340(13) 0.0345(14) 0.0336(13) -0.0157(11) 0.0118(11) -0.0032(11)
C11 0.0363(14) 0.0344(15) 0.0591(18) -0.0133(12) 0.0170(13) -0.0256(14)
C12 0.0283(11) 0.0241(11) 0.0203(11) 0.0046(9) 0.0155(9) -0.0011(9)
C13 0.0452(15) 0.0319(14) 0.0316(13) 0.0012(11) 0.0280(12) 0.0008(11)
C14 0.0295(13) 0.0456(16) 0.0305(13) 0.0129(11) 0.0156(11) 0.0009(11)
C15 0.0449(15) 0.0300(13) 0.0293(13) 0.0036(11) 0.0239(11) -0.0064(10)
C16 0.0217(10) 0.0190(10) 0.0126(9) -0.0009(8) 0.0061(8) 0.0001(8)
C17 0.0210(10) 0.0174(10) 0.0177(10) 0.0018(8) 0.0056(8) 0.0016(8)
C18 0.0217(11) 0.0249(12) 0.0257(12) -0.0012(9) 0.0026(9) -0.0027(9)
C19 0.0170(10) 0.0310(13) 0.0365(13) 0.0000(9) 0.0060(10) 0.0060(11)
C20 0.0197(11) 0.0312(13) 0.0350(13) 0.0043(9) 0.0122(10) 0.0028(10)
C21 0.0199(10) 0.0159(10) 0.0141(9) -0.0010(8) 0.0081(8) -0.0012(8)
C22 0.0227(10) 0.0169(10) 0.0148(10) 0.0001(8) 0.0100(8) -0.0023(8)
C23 0.0222(11) 0.0235(12) 0.0234(11) -0.0045(9) 0.0086(9) -0.0037(9)
C24 0.0348(13) 0.0248(12) 0.0291(12) -0.0136(10) 0.0175(10) -0.0069(10)
C25 0.0402(13) 0.0174(11) 0.0242(11) -0.0066(10) 0.0163(10) -0.0001(9)
Cl2A 0.0200(3) 0.0334(4) 0.0221(4) -0.0059(3) 0.0033(2) -0.0007(3)
Al2 0.0161(3) 0.0195(3) 0.0194(3) 0.0003(2) 0.0085(2) 0.0019(2)
O4 0.0193(7) 0.0246(8) 0.0296(8) 0.0036(6) 0.0140(6) 0.0088(7)
O5 0.0230(7) 0.0175(7) 0.0187(7) -0.0019(6) 0.0069(6) -0.0015(6)
O6 0.0210(8) 0.0260(8) 0.0302(9) -0.0030(6) 0.0130(7) 0.0033(7)
N1B 0.0166(8) 0.0150(8) 0.0116(8) -0.0002(6) 0.0055(6) -0.0003(6)
C52A 0.0200(3) 0.0334(4) 0.0221(4) -0.0059(3) 0.0033(2) -0.0007(3)
C27 0.0169(9) 0.0158(10) 0.0168(10) -0.0012(8) 0.0068(8) -0.0015(8)
C28 0.0219(10) 0.0144(10) 0.0144(9) -0.0025(8) 0.0088(8) -0.0010(8)
C29 0.0182(10) 0.0174(10) 0.0146(9) -0.0015(8) 0.0072(8) -0.0017(8)
C30 0.0216(10) 0.0162(10) 0.0135(9) -0.0014(8) 0.0052(8) -0.0024(8)
C31 0.0257(11) 0.0148(10) 0.0143(10) -0.0026(8) 0.0074(8) 0.0008(8)
C32 0.0229(10) 0.0176(10) 0.0159(10) -0.0034(8) 0.0106(8) -0.0026(8)
C33 0.0200(10) 0.0154(10) 0.0145(9) 0.0003(8) 0.0082(8) -0.0011(8)
C34 0.0226(11) 0.0210(11) 0.0186(10) 0.0028(9) 0.0046(9) 0.0020(8)
C35 0.0270(13) 0.0334(14) 0.0398(15) 0.0021(11) -0.0059(11) -0.0040(12)
C36 0.0315(13) 0.0352(14) 0.0291(13) 0.0145(11) 0.0121(10) 0.0064(11)
C37 0.0390(14) 0.0262(13) 0.0393(14) 0.0092(11) 0.0169(12) 0.0124(11)
C38 0.0278(11) 0.0216(11) 0.0224(11) -0.0035(9) 0.0148(9) 0.0014(9)
C39 0.0352(13) 0.0296(13) 0.0303(12) -0.0007(10) 0.0215(11) -0.0005(10)
C40 0.0282(12) 0.0366(14) 0.0331(13) -0.0102(10) 0.0161(11) -0.0005(11)
C41 0.0417(14) 0.0293(13) 0.0352(13) -0.0006(11) 0.0264(12) 0.0088(11)
C42 0.0167(9) 0.0196(10) 0.0123(9) -0.0017(8) 0.0059(8) -0.0020(8)
C43 0.0215(10) 0.0209(11) 0.0168(10) -0.0031(8) 0.0078(8) -0.0027(8)
C44 0.0216(11) 0.0371(14) 0.0240(12) 0.0000(10) 0.0057(9) 0.0015(10)
C45 0.0177(11) 0.0483(16) 0.0384(14) -0.0008(11) 0.0102(10) -0.0059(12)
C46 0.0201(11) 0.0386(14) 0.0394(14) -0.0084(10) 0.0174(10) -0.0068(11)
C47 0.0200(10) 0.0181(10) 0.0130(9) -0.0008(8) 0.0079(8) 0.0011(8)
C48 0.0227(10) 0.0162(10) 0.0130(9) -0.0039(8) 0.0083(8) -0.0013(8)
C49 0.0230(11) 0.0222(11) 0.0215(11) 0.0006(9) 0.0078(9) 0.0025(9)
C50 0.0298(12) 0.0221(12) 0.0295(12) 0.0062(9) 0.0144(10) 0.0051(9)
C51 0.0352(12) 0.0159(11) 0.0245(11) 0.0024(9) 0.0161(10) 0.0002(9)
C52B 0.0200(3) 0.0334(4) 0.0221(4) -0.0059(3) 0.0033(2) -0.0007(3)
Cl2B 0.0200(3) 0.0334(4) 0.0221(4) -0.0059(3) 0.0033(2) -0.0007(3)
C26B 0.0190(3) 0.0359(4) 0.0282(4) 0.0020(3) 0.0059(3) -0.0025(3)
Cl1B 0.0190(3) 0.0359(4) 0.0282(4) 0.0020(3) 0.0059(3) -0.0025(3)

loop_
_atom_type_symbol
_atom_type_description
_atom_type_scat_dispersion_real
_atom_type_scat_dispersion_imag
_atom_type_scat_source
C C 0.0033 0.0016 'International Tables Vol C Tables 4.2.6.8 and 6.1.1.4'
H H 0.0000 0.0000 'International Tables Vol C Tables 4.2.6.8 and 6.1.1.4'
Al Al 0.0645 0.0514 'International Tables Vol C Tables 4.2.6.8 and 6.1.1.4'
Cl Cl 0.1484 0.1585 'International Tables Vol C Tables 4.2.6.8 and 6.1.1.4'
N N 0.0061 0.0033 'International Tables Vol C Tables 4.2.6.8 and 6.1.1.4'
O O 0.0106 0.0060 'International Tables Vol C Tables 4.2.6.8 and 6.1.1.4'

loop_
_geom_angle_atom_site_label_1
_geom_angle_atom_site_label_2
_geom_angle_atom_site_label_3
_geom_angle
O1 Al1 Cl1A 107.36(7)
O1 Al1 N1A 98.29(7)
O1 Al1 C26A 116.19(12)
O1 Al1 C26B 112.8(9)
O1 Al1 Cl1B 108.94(14)
N1A Al1 Cl1A 105.25(6)
N1A Al1 Cl1B 106.77(13)
C26A Al1 Cl1A 115.35(11)
C26A Al1 N1A 112.59(11)
C26B Al1 N1A 113.5(8)
C26B Al1 Cl1B 115.1(8)
C1 O1 Al1 131.46(13)
C20 O2 C17 106.49(17)
C25 O3 C22 106.17(17)
C7 N1A Al1 105.32(12)
C7 N1A C16 110.02(15)
C7 N1A C21 107.64(14)
C16 N1A Al1 111.20(12)
C21 N1A Al1 111.22(12)
C21 N1A C16 111.21(15)
Al1 C26A H26A 109.5
Al1 C26A H26B 109.5
Al1 C26A H26C 109.5
H26A C26A H26B 109.5
H26A C26A H26C 109.5
H26B C26A H26C 109.5
O1 C1 C2 119.21(18)
O1 C1 C6 121.03(18)
C2 C1 C6 119.75(18)
C1 C2 C7 120.32(18)
C3 C2 C1 120.39(18)
C3 C2 C7 119.20(17)
C2 C3 H3 119.4
C2 C3 C4 121.29(19)
C4 C3 H3 119.4
C3 C4 C5 117.12(19)
C3 C4 C8 120.86(19)
C5 C4 C8 121.93(18)
C4 C5 H5 118.2
C6 C5 C4 123.69(19)
C6 C5 H5 118.2
C1 C6 C12 120.91(19)
C5 C6 C1 117.66(18)
C5 C6 C12 121.43(18)
N1A C7 C2 114.18(15)
N1A C7 H7A 108.7
N1A C7 H7B 108.7
C2 C7 H7A 108.7
C2 C7 H7B 108.7
H7A C7 H7B 107.6
C9 C8 C4 108.19(18)
C9 C8 C10 108.5(2)
C10 C8 C4 110.75(18)
C11 C8 C4 111.67(19)
C11 C8 C9 110.2(2)
C11 C8 C10 107.4(2)
C8 C9 H9A 109.5
C8 C9 H9B 109.5
C8 C9 H9C 109.5
H9A C9 H9B 109.5
H9A C9 H9C 109.5
H9B C9 H9C 109.5
C8 C10 H10A 109.5
C8 C10 H10B 109.5
C8 C10 H10C 109.5
H10A C10 H10B 109.5
H10A C10 H10C 109.5
H10B C10 H10C 109.5
C8 C11 H11A 109.5
C8 C11 H11B 109.5
C8 C11 H11C 109.5
H11A C11 H11B 109.5
H11A C11 H11C 109.5
H11B C11 H11C 109.5
C6 C12 C14 109.83(17)
C13 C12 C6 110.20(18)
C13 C12 C14 110.1(2)
C15 C12 C6 111.76(19)
C15 C12 C13 107.87(18)
C15 C12 C14 107.02(19)
C12 C13 H13A 109.5
C12 C13 H13B 109.5
C12 C13 H13C 109.5
H13A C13 H13B 109.5
H13A C13 H13C 109.5
H13B C13 H13C 109.5
C12 C14 H14A 109.5
C12 C14 H14B 109.5
C12 C14 H14C 109.5
H14A C14 H14B 109.5
H14A C14 H14C 109.5
H14B C14 H14C 109.5
C12 C15 H15A 109.5
C12 C15 H15B 109.5
C12 C15 H15C 109.5
H15A C15 H15B 109.5
H15A C15 H15C 109.5
H15B C15 H15C 109.5
N1A C16 H16A 108.3
N1A C16 H16B 108.3
H16A C16 H16B 107.4
C17 C16 N1A 115.93(16)
C17 C16 H16A 108.3
C17 C16 H16B 108.3
O2 C17 C16 117.82(18)
C18 C17 O2 109.72(19)
C18 C17 C16 132.4(2)
C17 C18 H18 126.6
C17 C18 C19 106.7(2)
C19 C18 H18 126.6
C18 C19 H19 126.7
C20 C19 C18 106.6(2)
C20 C19 H19 126.7
O2 C20 H20 124.8
C19 C20 O2 110.5(2)
C19 C20 H20 124.8
N1A C21 H21A 108.9
N1A C21 H21B 108.9
H21A C21 H21B 107.7
C22 C21 N1A 113.57(16)
C22 C21 H21A 108.9
C22 C21 H21B 108.9
O3 C22 C21 117.16(17)
C23 C22 O3 110.14(19)
C23 C22 C21 132.7(2)
C22 C23 H23 126.7
C22 C23 C24 106.5(2)
C24 C23 H23 126.7
C23 C24 H24 126.7
C25 C24 C23 106.5(2)
C25 C24 H24 126.7
O3 C25 H25 124.7
C24 C25 O3 110.6(2)
C24 C25 H25 124.7
O4 Al2 Cl2A 107.48(7)
O4 Al2 N1B 98.01(7)
O4 Al2 C52A 110.57(12)
O4 Al2 C52B 113.4(8)
O4 Al2 Cl2B 117.16(15)
N1B Al2 Cl2A 104.91(6)
N1B Al2 C52A 109.33(11)
C52A Al2 Cl2A 123.45(11)
C52B Al2 N1B 112.7(7)
Cl2B Al2 N1B 114.01(15)
Cl2B Al2 C52B 102.2(8)
C27 O4 Al2 132.16(13)
C51 O5 C48 106.46(16)
C46 O6 C43 106.33(18)
C33 N1B Al2 105.48(12)
C42 N1B Al2 110.16(12)
C42 N1B C33 109.85(15)
C42 N1B C47 111.48(15)
C47 N1B Al2 112.21(12)
C47 N1B C33 107.43(14)
Al2 C52A H52A 109.5
Al2 C52A H52B 109.5
Al2 C52A H52C 109.5
H52A C52A H52B 109.5
H52A C52A H52C 109.5
H52B C52A H52C 109.5
O4 C27 C28 119.24(18)
O4 C27 C32 120.93(18)
C32 C27 C28 119.83(18)
C27 C28 C33 120.58(18)
C29 C28 C27 120.04(18)
C29 C28 C33 119.26(18)
C28 C29 H29 119.1
C28 C29 C30 121.78(19)
C30 C29 H29 119.1
C29 C30 C31 116.85(19)
C29 C30 C34 120.70(18)
C31 C30 C34 122.44(18)
C30 C31 H31 118.2
C32 C31 C30 123.69(19)
C32 C31 H31 118.2
C27 C32 C38 120.98(18)
C31 C32 C27 117.69(18)
C31 C32 C38 121.32(19)
N1B C33 H33A 108.6
N1B C33 H33B 108.6
C28 C33 N1B 114.55(16)
C28 C33 H33A 108.6
C28 C33 H33B 108.6
H33A C33 H33B 107.6
C30 C34 C35 108.80(19)
C30 C34 C36 110.63(17)
C30 C34 C37 112.46(19)
C35 C34 C36 108.7(2)
C35 C34 C37 109.0(2)
C36 C34 C37 107.2(2)
C34 C35 H35A 109.5
C34 C35 H35B 109.5
C34 C35 H35C 109.5
H35A C35 H35B 109.5
H35A C35 H35C 109.5
H35B C35 H35C 109.5
C34 C36 H36A 109.5
C34 C36 H36B 109.5
C34 C36 H36C 109.5
H36A C36 H36B 109.5
H36A C36 H36C 109.5
H36B C36 H36C 109.5
C34 C37 H37A 109.5
C34 C37 H37B 109.5
C34 C37 H37C 109.5
H37A C37 H37B 109.5
H37A C37 H37C 109.5
H37B C37 H37C 109.5
C32 C38 C39 110.22(18)
C32 C38 C40 109.71(18)
C39 C38 C40 110.2(2)
C41 C38 C32 112.01(18)
C41 C38 C39 107.38(18)
C41 C38 C40 107.23(19)
C38 C39 H39A 109.5
C38 C39 H39B 109.5
C38 C39 H39C 109.5
H39A C39 H39B 109.5
H39A C39 H39C 109.5
H39B C39 H39C 109.5
C38 C40 H40A 109.5
C38 C40 H40B 109.5
C38 C40 H40C 109.5
H40A C40 H40B 109.5
H40A C40 H40C 109.5
H40B C40 H40C 109.5
C38 C41 H41A 109.5
C38 C41 H41B 109.5
C38 C41 H41C 109.5
H41A C41 H41B 109.5
H41A C41 H41C 109.5
H41B C41 H41C 109.5
N1B C42 H42A 108.2
N1B C42 H42B 108.2
H42A C42 H42B 107.4
C43 C42 N1B 116.34(16)
C43 C42 H42A 108.2
C43 C42 H42B 108.2
O6 C43 C42 118.25(18)
C44 C43 O6 109.89(19)
C44 C43 C42 131.7(2)
C43 C44 H44 126.7
C43 C44 C45 106.5(2)
C45 C44 H44 126.7
C44 C45 H45 126.7
C46 C45 C44 106.6(2)
C46 C45 H45 126.7
O6 C46 H46 124.7
C45 C46 O6 110.6(2)
C45 C46 H46 124.7
N1B C47 H47A 108.9
N1B C47 H47B 108.9
H47A C47 H47B 107.7
C48 C47 N1B 113.48(16)
C48 C47 H47A 108.9
C48 C47 H47B 108.9
O5 C48 C47 117.43(17)
C49 C48 O5 109.49(18)
C49 C48 C47 133.06(19)
C48 C49 H49 126.5
C48 C49 C50 107.0(2)
C50 C49 H49 126.5
C49 C50 H50 126.8
C51 C50 C49 106.5(2)
C51 C50 H50 126.8
O5 C51 H51 124.7
C50 C51 O5 110.6(2)
C50 C51 H51 124.7
Al2 C52B H52D 109.5
Al2 C52B H52E 109.5
Al2 C52B H52F 109.5
H52D C52B H52E 109.5
H52D C52B H52F 109.5
H52E C52B H52F 109.5
Al1 C26B H26D 109.5
Al1 C26B H26E 109.5
Al1 C26B H26F 109.5
H26D C26B H26E 109.5
H26D C26B H26F 109.5
H26E C26B H26F 109.5

loop_
_geom_bond_atom_site_label_1
_geom_bond_atom_site_label_2
_geom_bond_distance
Cl1A Al1 2.1386(10)
Al1 O1 1.7304(17)
Al1 N1A 2.0042(18)
Al1 C26A 1.961(4)
Al1 C26B 1.978(15)
Al1 Cl1B 2.081(5)
O1 C1 1.348(2)
O2 C17 1.375(3)
O2 C20 1.370(3)
O3 C22 1.377(3)
O3 C25 1.369(3)
N1A C7 1.509(2)
N1A C16 1.514(2)
N1A C21 1.514(2)
C26A H26A 0.98
C26A H26B 0.98
C26A H26C 0.98
C1 C2 1.405(3)
C1 C6 1.407(3)
C2 C3 1.388(3)
C2 C7 1.513(3)
C3 H3 0.95
C3 C4 1.395(3)
C4 C5 1.396(3)
C4 C8 1.534(3)
C5 H5 0.95
C5 C6 1.395(3)
C6 C12 1.539(3)
C7 H7A 0.99
C7 H7B 0.99
C8 C9 1.530(3)
C8 C10 1.532(3)
C8 C11 1.526(3)
C9 H9A 0.98
C9 H9B 0.98
C9 H9C 0.98
C10 H10A 0.98
C10 H10B 0.98
C10 H10C 0.98
C11 H11A 0.98
C11 H11B 0.98
C11 H11C 0.98
C12 C13 1.538(3)
C12 C14 1.539(3)
C12 C15 1.534(3)
C13 H13A 0.98
C13 H13B 0.98
C13 H13C 0.98
C14 H14A 0.98
C14 H14B 0.98
C14 H14C 0.98
C15 H15A 0.98
C15 H15B 0.98
C15 H15C 0.98
C16 H16A 0.99
C16 H16B 0.99
C16 C17 1.487(3)
C17 C18 1.349(3)
C18 H18 0.95
C18 C19 1.428(3)
C19 H19 0.95
C19 C20 1.338(4)
C20 H20 0.95
C21 H21A 0.99
C21 H21B 0.99
C21 C22 1.490(3)
C22 C23 1.350(3)
C23 H23 0.95
C23 C24 1.429(3)
C24 H24 0.95
C24 C25 1.345(3)
C25 H25 0.95
Cl2A Al2 2.1379(10)
Al2 O4 1.7351(16)
Al2 N1B 2.0086(18)
Al2 C52A 2.021(4)
Al2 C52B 1.987(14)
Al2 Cl2B 1.948(5)
O4 C27 1.348(2)
O5 C48 1.383(2)
O5 C51 1.369(3)
O6 C43 1.376(3)
O6 C46 1.370(3)
N1B C33 1.513(3)
N1B C42 1.511(2)
N1B C47 1.511(2)
C52A H52A 0.98
C52A H52B 0.98
C52A H52C 0.98
C27 C28 1.408(3)
C27 C32 1.408(3)
C28 C29 1.388(3)
C28 C33 1.510(3)
C29 H29 0.95
C29 C30 1.396(3)
C30 C31 1.398(3)
C30 C34 1.530(3)
C31 H31 0.95
C31 C32 1.397(3)
C32 C38 1.538(3)
C33 H33A 0.99
C33 H33B 0.99
C34 C35 1.532(3)
C34 C36 1.533(3)
C34 C37 1.535(3)
C35 H35A 0.98
C35 H35B 0.98
C35 H35C 0.98
C36 H36A 0.98
C36 H36B 0.98
C36 H36C 0.98
C37 H37A 0.98
C37 H37B 0.98
C37 H37C 0.98
C38 C39 1.540(3)
C38 C40 1.541(3)
C38 C41 1.538(3)
C39 H39A 0.98
C39 H39B 0.98
C39 H39C 0.98
C40 H40A 0.98
C40 H40B 0.98
C40 H40C 0.98
C41 H41A 0.98
C41 H41B 0.98
C41 H41C 0.98
C42 H42A 0.99
C42 H42B 0.99
C42 C43 1.484(3)
C43 C44 1.351(3)
C44 H44 0.95
C44 C45 1.431(3)
C45 H45 0.95
C45 C46 1.339(4)
C46 H46 0.95
C47 H47A 0.99
C47 H47B 0.99
C47 C48 1.484(3)
C48 C49 1.349(3)
C49 H49 0.95
C49 C50 1.430(3)
C50 H50 0.95
C50 C51 1.343(3)
C51 H51 0.95
C52B H52D 0.98
C52B H52E 0.98
C52B H52F 0.98
C26B H26D 0.98
C26B H26E 0.98
C26B H26F 0.98
